data_2005294
loop_
_publ_author_name
'Giusti, G.'
'Geier, G.'
'Currao, A.'
'Nesper, R.'

_publ_section_title
;
 Thione Compounds of Copper and Silver:
 Tetrakis[1-methyl-2(1<i>H</i>)-pyridinethione-<i>S</i>]copper(I)
 Tetrafluoroborate and
 Tetrakis-[1-methyl-2(1<i>H</i>)-pyridinethione-<i>S</i>]silver(I)
 Tetrafluoroborate
;
_journal_issue 8
_journal_name_full 'Acta Crystallographica Section C'
_journal_page_first 1914
_journal_page_last 1917
_journal_paper_doi 10.1107/S0108270196003666
_journal_volume 52
_journal_year 1996
_chemical_formula_iupac '[Cu(C6 H7 N S)4 ] B F4'
_chemical_formula_moiety '[Cu(C6 H7 N S)4 ] [B F4]'
_chemical_formula_sum 'C24 H28 B Cu F4 N4 S4'
_chemical_formula_weight 651.09
_chemical_name_systematic
;
Tetrakis(1,2-dihydro-1-methyl-azine-2-thione)copper(I)tetrafluoroborate
;
_space_group_IT_number 14
_symmetry_cell_setting monoclinic
_symmetry_space_group_name_Hall '-P 2ybc'
_symmetry_space_group_name_H-M 'P 1 21/c 1'
_audit_creation_method SHELXL
_cell_angle_alpha 90
_cell_angle_beta 90.56(4)
_cell_angle_gamma 90
_cell_formula_units_Z 4
_cell_length_a 13.183(6)
_cell_length_b 7.833(2)
_cell_length_c 27.80(1)
_cell_measurement_reflns_used '5 still exposures on scanner'
_cell_measurement_temperature 298(2)
_cell_measurement_theta_max 26
_cell_measurement_theta_min 4
_cell_volume 2870.6(18)
_computing_cell_refinement 'CELL (Stoe & Cie, 1993)'
_computing_data_collection 'EXPOSE (Stoe & Cie, 1993)'
_computing_data_reduction 'CONVERT (Stoe & Cie, 1993)'
_computing_molecular_graphics 'ORTEPII (Johnson, 1976; Larson et al., 1986)'
_computing_publication_material SHELXL-93
_computing_structure_refinement 'SHELXL-93 (Sheldrick, 1993)'
_computing_structure_solution 'SHELXS-86 (Sheldrick, 1985)'
_diffrn_ambient_temperature 298(2)
_diffrn_measurement_device 'Scanner STOE IPDS'
_diffrn_measurement_method 'Oscillation scans'
_diffrn_radiation_monochromator graphite
_diffrn_radiation_source 'fine-focus sealed tube'
_diffrn_radiation_type MoK\a
_diffrn_radiation_wavelength 0.71073
_diffrn_reflns_av_R_equivalents 0.0261
_diffrn_reflns_av_sigmaI/netI 0.0163
_diffrn_reflns_limit_h_max 16
_diffrn_reflns_limit_h_min -16
_diffrn_reflns_limit_k_max 8
_diffrn_reflns_limit_k_min -9
_diffrn_reflns_limit_l_max 34
_diffrn_reflns_limit_l_min -30
_diffrn_reflns_number 17672
_diffrn_reflns_theta_max 26.01
_diffrn_reflns_theta_min 4.59
_diffrn_standards_number No
_exptl_absorpt_coefficient_mu 1.100
_exptl_absorpt_correction_type none
_exptl_crystal_colour orange
_exptl_crystal_density_diffrn 1.507
_exptl_crystal_density_meas ?
_exptl_crystal_description 'rectangular prism'
_exptl_crystal_F_000 1336
_exptl_crystal_size_max 0.35
_exptl_crystal_size_mid 0.25
_exptl_crystal_size_min 0.20
_refine_diff_density_max .546
_refine_diff_density_min -.373
_refine_ls_extinction_method none
_refine_ls_goodness_of_fit_all 1.049
_refine_ls_goodness_of_fit_obs 1.049
_refine_ls_hydrogen_treatment 'H atoms: see text'
_refine_ls_matrix_type full
_refine_ls_number_parameters 343
_refine_ls_number_reflns 4560
_refine_ls_number_restraints 0
_refine_ls_restrained_S_all 1.138
_refine_ls_restrained_S_obs 1.049
_refine_ls_R_factor_all 0.0565
_refine_ls_R_factor_obs 0.0493
_refine_ls_shift/esd_max 0.000
_refine_ls_shift/esd_mean 0.000
_refine_ls_structure_factor_coef Fsqd
_refine_ls_weighting_details 'w = 1/[\s^2^(Fo^2^)+(0.0771P)^2^+2.2783P] where P=(Fo^2^+2Fc^2^)/3'
_refine_ls_weighting_scheme calc
_refine_ls_wR_factor_all 0.1541
_refine_ls_wR_factor_obs 0.1326
_reflns_number_observed 4560
_reflns_number_total 5203
_reflns_observed_criterion >2sigma(I)
_cod_data_source_file sk1022.cif
_cod_data_source_block I
_cod_depositor_comments
;
The following automatic conversions were performed:

'_exptl_crystal_density_meas' value 'not measured' was changed to '?'
- the value is perceived as not measured.

Automatic conversion script
Id: cif_fix_values 3008 2015-01-20 13:52:24Z robertas 

The following automatic conversions were performed:

'_refine_ls_weighting_scheme' value 'calc w =
1/[\s^2^(Fo^2^)+(0.0771P)^2^+2.2783P] where P=(Fo^2^+2Fc^2^)/3' was
changed to 'calc'. New tag '_refine_ls_weighting_details' was
created. The value of the new tag was set to 'w =
1/[\s^2^(Fo^2^)+(0.0771P)^2^+2.2783P] where P=(Fo^2^+2Fc^2^)/3'.

Automatic conversion script
Id: cif_fix_values 3143 2015-03-26 13:38:13Z robertas 
;
_cod_original_cell_volume 2871(2)
_cod_original_sg_symbol_H-M 'P 21/c'
_cod_database_code 2005294

loop_
_symmetry_equiv_pos_as_xyz
'x, y, z'
'-x, y+1/2, -z+1/2'
'-x, -y, -z'
'x, -y-1/2, z-1/2'

loop_
_atom_site_aniso_label
_atom_site_aniso_U_11
_atom_site_aniso_U_22
_atom_site_aniso_U_33
_atom_site_aniso_U_12
_atom_site_aniso_U_13
_atom_site_aniso_U_23
Cu 0.0516(3) 0.0681(3) 0.0483(2) -0.0055(2) -0.0040(2) 0.0044(2)
S1 0.0527(4) 0.0875(7) 0.0446(4) -0.0171(4) -0.0051(3) 0.0105(4)
N1 0.0507(14) 0.061(2) 0.0485(14) -0.0021(12) 0.0055(11) -0.0021(11)
C11 0.052(2) 0.056(2) 0.047(2) -0.0023(13) 0.0014(12) 0.0005(13)
C12 0.062(2) 0.100(3) 0.054(2) -0.020(2) -0.001(2) -0.007(2)
C13 0.063(2) 0.113(4) 0.070(2) -0.027(2) -0.002(2) -0.018(2)
C14 0.056(2) 0.095(3) 0.088(3) -0.020(2) 0.015(2) -0.017(2)
C15 0.058(2) 0.081(3) 0.068(2) -0.010(2) 0.021(2) -0.007(2)
C16 0.070(2) 0.101(3) 0.046(2) -0.014(2) 0.002(2) -0.002(2)
S2 0.0539(4) 0.0736(6) 0.0546(5) 0.0016(4) -0.0079(3) -0.0101(4)
N2 0.065(2) 0.056(2) 0.0544(15) 0.0029(12) -0.0107(12) 0.0037(12)
C21 0.056(2) 0.047(2) 0.051(2) -0.0047(13) -0.0091(13) -0.0019(12)
C22 0.068(2) 0.056(2) 0.054(2) -0.0022(15) -0.0053(15) 0.0012(14)
C23 0.077(2) 0.076(3) 0.065(2) -0.005(2) 0.009(2) -0.001(2)
C24 0.068(2) 0.097(3) 0.091(3) 0.016(2) 0.014(2) -0.005(3)
C25 0.070(2) 0.077(3) 0.088(3) 0.025(2) -0.015(2) 0.000(2)
C26 0.093(3) 0.071(3) 0.060(2) 0.003(2) -0.011(2) 0.014(2)
S3 0.0584(5) 0.0688(5) 0.0457(4) 0.0079(4) 0.0050(3) 0.0022(3)
N3 0.0572(15) 0.054(2) 0.059(2) -0.0006(12) -0.0122(12) -0.0002(12)
C31 0.053(2) 0.048(2) 0.047(2) -0.0035(12) -0.0028(12) -0.0035(12)
C32 0.061(2) 0.064(2) 0.055(2) 0.000(2) 0.0026(14) -0.0003(15)
C33 0.083(2) 0.079(3) 0.054(2) -0.012(2) 0.011(2) 0.000(2)
C34 0.106(3) 0.079(3) 0.048(2) -0.018(2) -0.006(2) 0.010(2)
C35 0.087(3) 0.070(2) 0.058(2) -0.007(2) -0.023(2) 0.013(2)
C36 0.064(2) 0.077(3) 0.082(3) 0.017(2) -0.012(2) -0.004(2)
S4 0.0476(4) 0.0906(7) 0.0541(5) -0.0084(4) 0.0012(3) -0.0011(4)
N4 0.0490(15) 0.081(2) 0.072(2) -0.0142(14) -0.0120(13) 0.031(2)
C41 0.046(2) 0.062(2) 0.054(2) -0.0115(13) -0.0061(13) 0.0189(14)
C42 0.064(2) 0.063(2) 0.058(2) -0.011(2) -0.0046(15) 0.009(2)
C43 0.117(4) 0.068(3) 0.063(2) -0.030(2) 0.000(2) -0.001(2)
C44 0.118(4) 0.101(4) 0.068(3) -0.060(3) -0.031(3) 0.019(3)
C45 0.070(2) 0.103(3) 0.081(3) -0.039(2) -0.033(2) 0.041(3)
C46 0.050(2) 0.130(4) 0.105(4) 0.012(2) -0.001(2) 0.036(3)
B 0.069(3) 0.096(4) 0.061(2) -0.013(2) -0.004(2) 0.008(2)
F1 0.102(2) 0.191(4) 0.081(2) -0.037(2) -0.005(2) -0.026(2)
F2 0.107(2) 0.217(4) 0.151(3) -0.066(3) -0.063(2) 0.078(3)
F3 0.214(5) 0.362(10) 0.139(4) 0.130(6) -0.051(4) -0.109(5)
F4 0.244(6) 0.221(7) 0.275(7) -0.082(5) -0.003(5) 0.165(6)

loop_
_atom_site_label
_atom_site_occupancy
_atom_site_fract_x
_atom_site_fract_y
_atom_site_fract_z
_atom_site_U_iso_or_equiv
_atom_site_thermal_displace_type
_atom_site_calc_flag
_atom_site_refinement_flags
_atom_site_type_symbol
Cu 1 .28090(3) .02368(6) .12672(1) .0560(2) Uani d . Cu
S1 1 .30758(6) .1033(1) .04706(3) .0616(3) Uani d . S
N1 1 .4579(2) .2208(4) -.00638(9) .0534(6) Uani d . N
C11 1 .4222(2) .1958(4) .0388(1) .0515(7) Uani d . C
C12 1 .4859(3) .2500(6) .0768(1) .072(1) Uani d . C
H12 1 .4650(3) .2347(6) .1084(1) .08 Uiso calc R H
C13 1 .5774(3) .3244(7) .0683(2) .082(1) Uani d . C
H13 1 .6181(3) .3597(7) .0940(2) .08 Uiso calc R H
C14 1 .6096(3) .3473(6) .0218(2) .080(1) Uani d . C
H14 1 .6720(3) .3980(6) .0157(2) .08 Uiso calc R H
C15 1 .5496(3) .2954(5) -.0146(1) .069(1) Uani d . C
H15 1 .5709(3) .3106(5) -.0461(1) .08 Uiso calc R H
C16 1 .3957(3) .1720(6) -.0484(1) .072(1) Uani d . C
H16A 1 .4317(3) .1980(6) -.0773(1) .08 Uiso calc R H
H16B 1 .3330(3) .2344(6) -.0480(1) .08 Uiso calc R H
H16C 1 .3817(3) .0518(6) -.0472(1) .08 Uiso calc R H
S2 1 .32599(6) .2214(1) .18828(3) .0608(2) Uani d . S
N2 1 .1520(2) .3987(4) .1832(1) .0585(7) Uani d . N
C21 1 .2150(2) .2992(4) .2100(1) .0515(7) Uani d . C
C22 1 .1837(3) .2647(5) .2573(1) .0592(8) Uani d . C
H22 1 .2250(3) .1976(5) .2770(1) .08 Uiso calc R H
C23 1 .0954(3) .3258(6) .2753(2) .072(1) Uani d . C
H23 1 .0770(3) .3019(6) .3068(2) .08 Uiso calc R H
C24 1 .0333(3) .4240(7) .2460(2) .085(1) Uani d . C
H24 1 -.0280(3) .4658(7) .2574(2) .08 Uiso calc R H
C25 1 .0623(3) .4582(6) .2010(2) .079(1) Uani d . C
H25 1 .0203(3) .5240(6) .1814(2) .08 Uiso calc R H
C26 1 .1783(3) .4465(6) .1339(1) .075(1) Uani d . C
H26A 1 .1255(3) .5167(6) .1205(1) .08 Uiso calc R H
H26B 1 .1857(3) .3453(6) .1148(1) .08 Uiso calc R H
H26C 1 .2410(3) .5089(6) .1342(1) .08 Uiso calc R H
S3 1 .39287(6) -0.1988(1) .14345(3) .0576(2) Uani d . S
N3 1 .4433(2) -0.3749(4) .2223(1) .0568(6) Uani d . N
C31 1 .3725(2) -0.2736(4) .1999(1) .0494(7) Uani d . C
C32 1 .2852(3) -0.2351(5) .2265(1) .0601(8) Uani d . C
H32 1 .2352(3) -0.1665(5) .2127(1) .08 Uiso calc R H
C33 1 .2720(3) -0.2957(5) .2721(1) .072(1) Uani d . C
H33 1 .2130(3) -0.2708(5) .2887(1) .08 Uiso calc R H
C34 1 .3474(4) -0.3949(6) .2933(1) .078(1) Uani d . C
H34 1 .3404(4) -0.4346(6) .3246(1) .08 Uiso calc R H
C35 1 .4300(3) -0.4323(5) .2680(1) .072(1) Uani d . C
H35 1 .4801(3) -0.5000(5) .2820(1) .08 Uiso calc R H
C36 1 .5346(3) -0.4280(6) .1967(2) .074(1) Uani d . C
H36A 1 .5343(3) -0.3784(6) .1651(2) .08 Uiso calc R H
H36B 1 .5357(3) -0.5502(6) .1941(2) .08 Uiso calc R H
H36C 1 .5937(3) -0.3901(6) .2142(2) .08 Uiso calc R H
S4 1 .10641(6) -.0100(1) .13286(3) .0641(3) Uani d . S
N4 1 -.0369(2) -.0805(5) .0673(1) .0676(8) Uani d . N
C41 1 .0617(2) -0.1050(4) .0818(1) .0539(8) Uani d . C
C42 1 .1205(3) -0.2101(5) .0527(1) .0620(8) Uani d . C
H42 1 .1882(3) -0.2284(5) .0609(1) .08 Uiso calc R H
C43 1 .0812(4) -0.2866(6) .0127(2) .083(1) Uani d . C
H43 1 .1215(4) -0.3579(6) -.0058(2) .08 Uiso calc R H
C44 1 -.0186(5) -0.2581(8) -.0003(2) .096(2) Uani d . C
H44 1 -.0462(5) -0.3082(8) -.0278(2) .08 Uiso calc R H
C45 1 -.0744(3) -0.1573(7) .0273(2) .085(2) Uani d . C
H45 1 -0.1420(3) -0.1388(7) .0188(2) .08 Uiso calc R H
C46 1 -0.1036(3) .0298(8) .0951(2) .095(2) Uani d . C
H46A 1 -.0669(3) .0750(8) .1223(2) .08 Uiso calc R H
H46B 1 -0.1605(3) -.0352(8) .1062(2) .08 Uiso calc R H
H46C 1 -0.1271(3) .1220(8) .0752(2) .08 Uiso calc R H
B 1 -0.1808(4) -0.4642(8) .1146(2) .075(1) Uani d . B
F1 1 -0.2050(3) -0.4743(6) .0673(1) .125(1) Uani d . F
F2 1 -.0880(3) -0.4070(7) .1207(2) .159(2) Uani d . F
F3 1 -0.2436(5) -0.344(1) .1303(2) .238(4) Uani d . F
F4 1 -0.2007(5) -0.6003(9) .1371(3) .247(4) Uani d . F

loop_
_atom_type_symbol
_atom_type_description
_atom_type_scat_dispersion_real
_atom_type_scat_dispersion_imag
_atom_type_scat_source
C C .0033 .0016 'International Tables Vol C Tables 4.2.6.8 and 6.1.1.4'
S S .1246 .1234 'International Tables Vol C Tables 4.2.6.8 and 6.1.1.4'
N N .0061 .0033 'International Tables Vol C Tables 4.2.6.8 and 6.1.1.4'
B B .0013 .0007 'International Tables Vol C Tables 4.2.6.8 and 6.1.1.4'
F F .0171 .0103 'International Tables Vol C Tables 4.2.6.8 and 6.1.1.4'
Cu Cu .3201 1.2651 'International Tables Vol C Tables 4.2.6.8 and 6.1.1.4'
H H .0000 .0000 'International Tables Vol C Tables 4.2.6.8 and 6.1.1.4'

loop_
_geom_angle_atom_site_label_1
_geom_angle_atom_site_label_2
_geom_angle_atom_site_label_3
_geom_angle
_geom_angle_publ_flag
S4 Cu S3 121.77(4) yes
S4 Cu S1 105.01(5) yes
S3 Cu S1 106.79(4) yes
S4 Cu S2 105.17(4) yes
S3 Cu S2 100.95(4) yes
S1 Cu S2 118.07(4) yes
C11 S1 Cu 112.77(11) yes
C11 N1 C15 122.2(3) ?
C11 N1 C16 120.0(3) ?
C15 N1 C16 117.8(3) ?
N1 C11 C12 116.1(3) ?
N1 C11 S1 120.4(2) ?
C12 C11 S1 123.6(3) ?
C13 C12 C11 121.4(4) ?
C12 C13 C14 120.0(4) ?
C15 C14 C13 118.9(3) ?
C14 C15 N1 121.4(3) ?
C21 S2 Cu 106.20(11) yes
C21 N2 C25 121.5(3) ?
C21 N2 C26 120.8(3) ?
C25 N2 C26 117.7(3) ?
N2 C21 C22 116.1(3) ?
N2 C21 S2 122.3(3) ?
C22 C21 S2 121.6(3) ?
C23 C22 C21 122.4(3) ?
C22 C23 C24 119.0(4) ?
C25 C24 C23 119.2(4) ?
C24 C25 N2 121.8(4) ?
C31 S3 Cu 109.70(12) yes
C35 N3 C31 121.5(3) ?
C35 N3 C36 118.3(3) ?
C31 N3 C36 120.2(3) ?
N3 C31 C32 116.2(3) ?
N3 C31 S3 120.5(2) ?
C32 C31 S3 123.3(3) ?
C33 C32 C31 121.7(4) ?
C32 C33 C34 119.5(4) ?
C35 C34 C33 118.8(4) ?
C34 C35 N3 122.2(4) ?
C41 S4 Cu 108.86(12) yes
C45 N4 C41 121.1(4) ?
C45 N4 C46 118.7(4) ?
C41 N4 C46 120.2(4) ?
N4 C41 C42 116.4(3) ?
N4 C41 S4 120.2(3) ?
C42 C41 S4 123.4(3) ?
C43 C42 C41 121.6(4) ?
C42 C43 C44 119.8(5) ?
C45 C44 C43 118.5(4) ?
C44 C45 N4 122.6(4) ?
F4 B F2 115.0(5) ?
F4 B F3 107.6(7) ?
F2 B F3 107.4(6) ?
F4 B F1 112.5(6) ?
F2 B F1 110.8(4) ?
F3 B F1 102.6(5) ?

loop_
_geom_bond_atom_site_label_1
_geom_bond_atom_site_label_2
_geom_bond_distance
_geom_bond_publ_flag
Cu S4 2.3234(14) yes
Cu S3 2.3276(11) yes
Cu S1 2.3305(13) yes
Cu S2 2.3792(12) yes
S1 C11 1.693(3) yes
N1 C11 1.360(4) yes
N1 C15 1.364(4) ?
N1 C16 1.471(4) ?
C11 C12 1.410(5) ?
C12 C13 1.363(5) ?
C13 C14 1.378(6) ?
C14 C15 1.342(6) ?
S2 C21 1.701(3) yes
N2 C21 1.357(4) yes
N2 C25 1.369(5) ?
N2 C26 1.465(5) ?
C21 C22 1.408(5) ?
C22 C23 1.359(5) ?
C23 C24 1.382(6) ?
C24 C25 1.339(7) ?
S3 C31 1.698(3) yes
N3 C35 1.359(5) ?
N3 C31 1.371(4) yes
N3 C36 1.464(5) ?
C31 C32 1.408(5) ?
C32 C33 1.365(5) ?
C33 C34 1.388(6) ?
C34 C35 1.335(6) ?
S4 C41 1.703(4) yes
N4 C45 1.356(6) ?
N4 C41 1.369(4) yes
N4 C46 1.459(7) ?
C41 C42 1.395(5) ?
C42 C43 1.362(6) ?
C43 C44 1.379(7) ?
C44 C45 1.328(8) ?
B F4 1.264(7) ?
B F2 1.312(6) ?
B F3 1.331(8) ?
B F1 1.355(6) ?
